data_4122399
loop_
_publ_author_name
'Ota, Yusuke'
'Ito, Shingo'
'Kuroda, Jun-Ichi'
'Okumura, Yoshikuni'
'Nozaki, Kyoko'

_publ_section_title
;
 Quantification of the Steric Influence of Alkylphosphine-Sulfonate
 Ligands on Polymerization, Leading to High-Molecular-Weight Copolymers of
 Ethylene and Polar Monomers.
;
_journal_issue 34
_journal_name_full 'Journal of the American Chemical Society'
_journal_page_first 11898
_journal_paper_doi 10.1021/ja505558e
_journal_volume 136
_journal_year 2014
_chemical_formula_sum 'C25 H40 Cl2 N O3 P Pd S'
_chemical_formula_weight 642.91
_chemical_name_systematic
; 
 ? 
;
_space_group_IT_number 14
_symmetry_cell_setting monoclinic
_symmetry_space_group_name_Hall '-P 2ybc'
_symmetry_space_group_name_H-M 'P 1 21/c 1'
_atom_sites_solution_hydrogens geom
_atom_sites_solution_primary direct
_atom_sites_solution_secondary difmap
_audit_creation_method SHELXL-97
_cell_angle_alpha 90.00
_cell_angle_beta 98.591(2)
_cell_angle_gamma 90.00
_cell_formula_units_Z 4
_cell_length_a 8.9765(10)
_cell_length_b 14.1455(15)
_cell_length_c 22.268(3)
_cell_measurement_reflns_used 10614
_cell_measurement_temperature 93
_cell_measurement_theta_max 31.6
_cell_measurement_theta_min 2.6
_cell_volume 2795.8(6)
_computing_cell_refinement 'RIGAKU CrystalClear'
_computing_data_collection 'RIGAKU CrystalClear'
_computing_data_reduction 'RIGAKU CrystalClear'
_computing_molecular_graphics ORTEP-III
_computing_structure_refinement 'SHELXL-97 (Sheldrick, 1997)'
_computing_structure_solution SIR-97
_diffrn_ambient_temperature 93(2)
_diffrn_detector_area_resol_mean 28.5714
_diffrn_measured_fraction_theta_full 0.998
_diffrn_measured_fraction_theta_max 0.998
_diffrn_measurement_device_type 'Rigaku Saturn724 CCD'
_diffrn_measurement_method 'omega scans'
_diffrn_radiation_monochromator graphite
_diffrn_radiation_source 'fine-focus sealed tube'
_diffrn_radiation_type MoK\a
_diffrn_radiation_wavelength 0.71075
_diffrn_reflns_av_R_equivalents 0.0265
_diffrn_reflns_av_sigmaI/netI 0.0228
_diffrn_reflns_limit_h_max 10
_diffrn_reflns_limit_h_min -10
_diffrn_reflns_limit_k_max 16
_diffrn_reflns_limit_k_min -16
_diffrn_reflns_limit_l_max 23
_diffrn_reflns_limit_l_min -26
_diffrn_reflns_number 18468
_diffrn_reflns_theta_full 25.00
_diffrn_reflns_theta_max 25.00
_diffrn_reflns_theta_min 2.71
_exptl_absorpt_coefficient_mu 1.014
_exptl_absorpt_correction_T_max 0.8628
_exptl_absorpt_correction_T_min 0.8229
_exptl_absorpt_correction_type multi-scan
_exptl_absorpt_process_details 'Jacobson, R. (1998) Private communication'
_exptl_crystal_colour Colorless
_exptl_crystal_density_diffrn 1.527
_exptl_crystal_density_method 'not measured'
_exptl_crystal_description Block
_exptl_crystal_F_000 1328
_exptl_crystal_size_max 0.20
_exptl_crystal_size_mid 0.20
_exptl_crystal_size_min 0.15
_refine_diff_density_max 0.622
_refine_diff_density_min -0.535
_refine_diff_density_rms 0.076
_refine_ls_extinction_method none
_refine_ls_goodness_of_fit_ref 1.124
_refine_ls_hydrogen_treatment constr
_refine_ls_matrix_type full
_refine_ls_number_parameters 314
_refine_ls_number_reflns 4915
_refine_ls_number_restraints 0
_refine_ls_restrained_S_all 1.124
_refine_ls_R_factor_all 0.0310
_refine_ls_R_factor_gt 0.0301
_refine_ls_shift/su_max 0.032
_refine_ls_shift/su_mean 0.003
_refine_ls_structure_factor_coef Fsqd
_refine_ls_weighting_details 'calc w=1/[\s^2^(Fo^2^)+(0.0249P)^2^+4.3509P] where P=(Fo^2^+2Fc^2^)/3'
_refine_ls_weighting_scheme calc
_refine_ls_wR_factor_gt 0.0676
_refine_ls_wR_factor_ref 0.0683
_reflns_number_gt 4780
_reflns_number_total 4915
_reflns_threshold_expression >2sigma(I)
_cod_data_source_file ja505558e_si_002.cif
_cod_data_source_block 3penpdml
_cod_depositor_comments
;
The following automatic conversions were performed:
'_atom_site_symetry_multiplicity' tag replaced with
'_atom_site_symmetry_multiplicity'.

Automatic conversion script
Id: cif_correct_tags 1440 2010-10-19 06:21:57Z saulius 

The following automatic conversions were performed:

'_exptl_absorpt_correction_type' value 'Multi-scan' changed to
'multi-scan' according to
/usr/data/users/saulius/crontab/automatic-downloads/rss-feeds/ACS/lib/dictionaries/cif_core.dic
dictionary named 'cif_core.dic' version 2.4.2 from 2011-04-26.

Automatic conversion script
Id: cif_fix_values 2281 2013-09-26 08:29:07Z andrius 

 Adding full bibliography for 4122399--4122404.cif.
;
_cod_original_sg_symbol_H-M P21/c
_cod_database_code 4122399

loop_
_symmetry_equiv_pos_as_xyz
'x, y, z'
'-x, y+1/2, -z+1/2'
'-x, -y, -z'
'x, -y-1/2, z-1/2'

loop_
_atom_site_label
_atom_site_type_symbol
_atom_site_fract_x
_atom_site_fract_y
_atom_site_fract_z
_atom_site_U_iso_or_equiv
_atom_site_adp_type
_atom_site_occupancy
_atom_site_symmetry_multiplicity
_atom_site_calc_flag
_atom_site_refinement_flags
Pd1 Pd 1.12456(2) 0.758648(13) 0.608258(8) 0.01251(7) Uani 1 1 d .
P1 P 1.08112(7) 0.87656(4) 0.67147(3) 0.01215(14) Uani 1 1 d .
S1 S 0.84786(7) 0.67867(4) 0.65931(3) 0.01504(14) Uani 1 1 d .
O1 O 1.00832(19) 0.65698(12) 0.65653(8) 0.0160(4) Uani 1 1 d .
O2 O 0.7711(2) 0.72084(13) 0.60363(8) 0.0199(4) Uani 1 1 d .
C10 C 0.7262(3) 0.9627(2) 0.59291(14) 0.0296(7) Uani 1 1 d .
H11 H 0.7022 1.0223 0.6117 0.044 Uiso 1 1 calc R
H12 H 0.7189 0.9104 0.6212 0.044 Uiso 1 1 calc R
H13 H 0.6548 0.9523 0.5557 0.044 Uiso 1 1 calc R
O3 O 0.7737(2) 0.59686(13) 0.68010(8) 0.0206(4) Uani 1 1 d .
C13 C 1.2477(3) 0.91556(18) 0.72538(11) 0.0152(5) Uani 1 1 d .
H19 H 1.2195 0.9773 0.7424 0.018 Uiso 1 1 calc R
C7 C 0.8489(3) 0.76717(18) 0.71691(11) 0.0151(5) Uani 1 1 d .
C2 C 0.9438(3) 0.84706(18) 0.72250(11) 0.0143(5) Uani 1 1 d .
C5 C 0.7359(3) 0.81704(19) 0.80374(12) 0.0201(6) Uani 1 1 d .
H6 H 0.6648 0.8072 0.8307 0.024 Uiso 1 1 calc R
N1 N 1.1750(2) 0.64709(15) 0.55003(9) 0.0153(4) Uani 1 1 d .
C22 C 1.2983(3) 0.59268(19) 0.56702(12) 0.0188(5) Uani 1 1 d .
C6 C 0.7467(3) 0.75302(18) 0.75772(12) 0.0178(5) Uani 1 1 d .
H7 H 0.6838 0.6987 0.7537 0.021 Uiso 1 1 calc R
C3 C 0.9324(3) 0.90957(18) 0.77036(11) 0.0155(5) Uani 1 1 d .
H4 H 0.9968 0.9631 0.7757 0.019 Uiso 1 1 calc R
C16 C 1.2906(3) 0.84876(18) 0.78029(11) 0.0181(5) Uani 1 1 d .
H25 H 1.3816 0.8744 0.8057 0.022 Uiso 1 1 calc R
H26 H 1.2080 0.8497 0.8051 0.022 Uiso 1 1 calc R
C14 C 1.3819(3) 0.93617(19) 0.69175(12) 0.0183(5) Uani 1 1 d .
H20 H 1.4323 0.8759 0.6844 0.022 Uiso 1 1 calc R
H21 H 1.3442 0.9647 0.6518 0.022 Uiso 1 1 calc R
C17 C 1.3213(3) 0.74663(19) 0.76509(13) 0.0220(6) Uani 1 1 d .
H27 H 1.3999 0.7444 0.7390 0.033 Uiso 1 1 calc R
H28 H 1.2289 0.7179 0.7439 0.033 Uiso 1 1 calc R
H29 H 1.3550 0.7116 0.8027 0.033 Uiso 1 1 calc R
C8 C 1.0108(3) 0.98687(17) 0.63171(11) 0.0151(5) Uani 1 1 d .
H8 H 1.0980 1.0105 0.6128 0.018 Uiso 1 1 calc R
C23 C 1.3944(3) 0.6151(2) 0.62590(12) 0.0244(6) Uani 1 1 d .
H33 H 1.3339 0.6104 0.6589 0.037 Uiso 1 1 calc R
H34 H 1.4342 0.6794 0.6244 0.037 Uiso 1 1 calc R
H35 H 1.4782 0.5701 0.6330 0.037 Uiso 1 1 calc R
C11 C 0.9720(3) 1.06932(17) 0.67197(11) 0.0158(5) Uani 1 1 d .
H14 H 0.8792 1.0537 0.6890 0.019 Uiso 1 1 calc R
H15 H 1.0548 1.0775 0.7063 0.019 Uiso 1 1 calc R
C18 C 1.0858(3) 0.63066(18) 0.49644(12) 0.0183(5) Uani 1 1 d .
C12 C 0.9485(3) 1.16167(18) 0.63666(12) 0.0208(6) Uani 1 1 d .
H16 H 0.8606 1.1558 0.6050 0.031 Uiso 1 1 calc R
H17 H 1.0380 1.1756 0.6179 0.031 Uiso 1 1 calc R
H18 H 0.9317 1.2131 0.6644 0.031 Uiso 1 1 calc R
C21 C 1.3335(3) 0.51925(19) 0.53025(13) 0.0233(6) Uani 1 1 d .
H32 H 1.4179 0.4799 0.5433 0.028 Uiso 1 1 calc R
C15 C 1.4964(3) 1.0027(2) 0.72715(13) 0.0227(6) Uani 1 1 d .
H22 H 1.5324 0.9755 0.7672 0.034 Uiso 1 1 calc R
H23 H 1.4488 1.0640 0.7322 0.034 Uiso 1 1 calc R
H24 H 1.5817 1.0114 0.7049 0.034 Uiso 1 1 calc R
C4 C 0.8287(3) 0.89527(19) 0.81045(12) 0.0188(5) Uani 1 1 d .
H5 H 0.8222 0.9392 0.8422 0.023 Uiso 1 1 calc R
C20 C 1.2461(3) 0.5034(2) 0.47476(14) 0.0272(6) Uani 1 1 d .
H31 H 1.2713 0.4546 0.4488 0.033 Uiso 1 1 calc R
C9 C 0.8864(3) 0.9673(2) 0.57740(12) 0.0218(6) Uani 1 1 d .
H9 H 0.8902 1.0176 0.5467 0.026 Uiso 1 1 calc R
H10 H 0.9091 0.9066 0.5586 0.026 Uiso 1 1 calc R
C19 C 1.1213(3) 0.5597(2) 0.45766(13) 0.0242(6) Uani 1 1 d .
H30 H 1.0600 0.5500 0.4195 0.029 Uiso 1 1 calc R
C24 C 0.9482(3) 0.6904(2) 0.48153(12) 0.0216(6) Uani 1 1 d .
H36 H 0.9777 0.7570 0.4800 0.032 Uiso 1 1 calc R
H37 H 0.8833 0.6821 0.5128 0.032 Uiso 1 1 calc R
H38 H 0.8933 0.6715 0.4420 0.032 Uiso 1 1 calc R
C1 C 1.2382(3) 0.84552(19) 0.55765(11) 0.0187(5) Uani 1 1 d .
H1 H 1.2196 0.8255 0.5151 0.028 Uiso 1 1 calc R
H2 H 1.3464 0.8421 0.5727 0.028 Uiso 1 1 calc R
H3 H 1.2032 0.9107 0.5609 0.028 Uiso 1 1 calc R
Cl1 Cl 0.44753(9) 0.78930(5) 0.93763(3) 0.03125(17) Uani 1 1 d .
Cl2 Cl 0.65481(9) 0.63372(6) 0.92602(4) 0.03389(18) Uani 1 1 d .
C25 C 0.5561(3) 0.6973(2) 0.97574(13) 0.0260(6) Uani 1 1 d .
H39 H 0.4890 0.6537 0.9939 0.031 Uiso 1 1 calc R
H40 H 0.6289 0.7244 1.0091 0.031 Uiso 1 1 calc R

loop_
_atom_site_aniso_label
_atom_site_aniso_U_11
_atom_site_aniso_U_22
_atom_site_aniso_U_33
_atom_site_aniso_U_23
_atom_site_aniso_U_13
_atom_site_aniso_U_12
Pd1 0.01377(11) 0.01285(11) 0.01121(11) -0.00064(7) 0.00282(7) -0.00059(7)
P1 0.0131(3) 0.0116(3) 0.0119(3) 0.0000(2) 0.0026(2) -0.0007(2)
S1 0.0156(3) 0.0148(3) 0.0145(3) 0.0014(2) 0.0016(2) -0.0027(2)
O1 0.0163(9) 0.0147(9) 0.0178(9) 0.0000(7) 0.0051(7) -0.0012(7)
O2 0.0199(9) 0.0232(10) 0.0154(9) 0.0026(8) -0.0015(7) -0.0011(8)
C10 0.0252(15) 0.0259(16) 0.0343(17) -0.0041(13) -0.0066(13) -0.0007(13)
O3 0.0222(10) 0.0186(9) 0.0212(10) 0.0021(8) 0.0037(8) -0.0079(8)
C13 0.0153(12) 0.0147(12) 0.0152(12) -0.0009(10) 0.0014(10) 0.0006(10)
C7 0.0126(12) 0.0184(13) 0.0130(12) 0.0020(10) -0.0025(10) 0.0010(10)
C2 0.0136(12) 0.0150(12) 0.0143(12) 0.0031(10) 0.0024(10) 0.0030(10)
C5 0.0184(13) 0.0242(14) 0.0197(13) 0.0063(11) 0.0094(11) 0.0043(11)
N1 0.0183(11) 0.0149(11) 0.0135(10) 0.0004(8) 0.0050(8) -0.0010(9)
C22 0.0209(13) 0.0169(13) 0.0195(13) 0.0029(10) 0.0057(11) 0.0005(11)
C6 0.0145(13) 0.0200(13) 0.0186(13) 0.0054(10) 0.0018(10) -0.0003(10)
C3 0.0160(12) 0.0159(13) 0.0142(12) 0.0023(10) 0.0012(10) 0.0022(10)
C16 0.0165(13) 0.0201(13) 0.0175(13) 0.0012(11) 0.0019(10) 0.0002(11)
C14 0.0150(12) 0.0206(14) 0.0194(13) -0.0001(11) 0.0038(10) -0.0014(11)
C17 0.0238(14) 0.0215(14) 0.0202(14) 0.0024(11) 0.0012(11) 0.0026(11)
C8 0.0184(12) 0.0131(12) 0.0147(12) 0.0021(10) 0.0052(10) 0.0002(10)
C23 0.0244(14) 0.0262(15) 0.0225(14) 0.0021(12) 0.0027(11) 0.0080(12)
C11 0.0163(12) 0.0142(13) 0.0166(12) -0.0002(10) 0.0012(10) 0.0004(10)
C18 0.0220(14) 0.0180(13) 0.0153(13) -0.0015(10) 0.0045(10) -0.0059(11)
C12 0.0248(14) 0.0159(13) 0.0213(14) 0.0005(11) 0.0023(11) 0.0045(11)
C21 0.0227(14) 0.0154(13) 0.0348(16) 0.0019(12) 0.0135(12) 0.0018(11)
C15 0.0169(13) 0.0223(14) 0.0287(15) -0.0013(12) 0.0026(11) -0.0039(11)
C4 0.0200(13) 0.0215(14) 0.0153(13) 0.0007(10) 0.0034(10) 0.0069(11)
C20 0.0315(16) 0.0189(14) 0.0350(17) -0.0109(12) 0.0177(13) -0.0065(12)
C9 0.0269(15) 0.0196(14) 0.0172(13) -0.0019(11) -0.0020(11) 0.0048(12)
C19 0.0267(15) 0.0242(15) 0.0234(14) -0.0063(12) 0.0091(12) -0.0098(12)
C24 0.0258(14) 0.0244(14) 0.0130(13) -0.0038(11) -0.0023(11) -0.0030(12)
C1 0.0230(14) 0.0197(13) 0.0149(13) -0.0043(10) 0.0083(10) -0.0021(11)
Cl1 0.0358(4) 0.0242(4) 0.0341(4) 0.0024(3) 0.0063(3) 0.0059(3)
Cl2 0.0361(4) 0.0322(4) 0.0364(4) -0.0053(3) 0.0154(3) 0.0061(3)
C25 0.0247(15) 0.0335(17) 0.0205(14) 0.0003(12) 0.0056(11) 0.0061(13)

loop_
_atom_type_symbol
_atom_type_description
_atom_type_scat_dispersion_real
_atom_type_scat_dispersion_imag
_atom_type_scat_source
C C 0.0033 0.0016 'International Tables Vol C Tables 4.2.6.8 and 6.1.1.4'
H H 0.0000 0.0000 'International Tables Vol C Tables 4.2.6.8 and 6.1.1.4'
N N 0.0061 0.0033 'International Tables Vol C Tables 4.2.6.8 and 6.1.1.4'
O O 0.0106 0.0060 'International Tables Vol C Tables 4.2.6.8 and 6.1.1.4'
P P 0.1023 0.0942 'International Tables Vol C Tables 4.2.6.8 and 6.1.1.4'
S S 0.1246 0.1234 'International Tables Vol C Tables 4.2.6.8 and 6.1.1.4'
Cl Cl 0.1484 0.1585 'International Tables Vol C Tables 4.2.6.8 and 6.1.1.4'
Pd Pd -0.9988 1.0072 'International Tables Vol C Tables 4.2.6.8 and 6.1.1.4'

loop_
_geom_angle_atom_site_label_1
_geom_angle_atom_site_label_2
_geom_angle_atom_site_label_3
_geom_angle
C1 Pd1 N1 86.61(9)
C1 Pd1 O1 175.00(8)
N1 Pd1 O1 88.40(7)
C1 Pd1 P1 92.67(7)
N1 Pd1 P1 177.69(6)
O1 Pd1 P1 92.32(5)
C2 P1 C13 102.51(11)
C2 P1 C8 105.83(11)
C13 P1 C8 104.02(11)
C2 P1 Pd1 114.28(8)
C13 P1 Pd1 115.22(8)
C8 P1 Pd1 113.72(8)
O3 S1 O2 114.81(11)
O3 S1 O1 110.13(11)
O2 S1 O1 112.89(11)
O3 S1 C7 106.49(12)
O2 S1 C7 105.97(11)
O1 S1 C7 105.86(11)
S1 O1 Pd1 115.36(10)
C9 C10 H11 109.5
C9 C10 H12 109.5
H11 C10 H12 109.5
C9 C10 H13 109.5
H11 C10 H13 109.5
H12 C10 H13 109.5
C14 C13 C16 112.3(2)
C14 C13 P1 110.81(17)
C16 C13 P1 114.28(18)
C14 C13 H19 106.3
C16 C13 H19 106.3
P1 C13 H19 106.3
C6 C7 C2 120.3(2)
C6 C7 S1 115.5(2)
C2 C7 S1 124.2(2)
C3 C2 C7 117.5(2)
C3 C2 P1 117.24(19)
C7 C2 P1 125.29(19)
C4 C5 C6 119.9(2)
C4 C5 H6 120.1
C6 C5 H6 120.1
C18 N1 C22 120.0(2)
C18 N1 Pd1 120.74(17)
C22 N1 Pd1 119.28(17)
N1 C22 C21 120.6(2)
N1 C22 C23 117.8(2)
C21 C22 C23 121.7(2)
C5 C6 C7 120.9(2)
C5 C6 H7 119.6
C7 C6 H7 119.6
C4 C3 C2 121.8(2)
C4 C3 H4 119.1
C2 C3 H4 119.1
C17 C16 C13 115.9(2)
C17 C16 H25 108.3
C13 C16 H25 108.3
C17 C16 H26 108.3
C13 C16 H26 108.3
H25 C16 H26 107.4
C15 C14 C13 112.5(2)
C15 C14 H20 109.1
C13 C14 H20 109.1
C15 C14 H21 109.1
C13 C14 H21 109.1
H20 C14 H21 107.8
C16 C17 H27 109.5
C16 C17 H28 109.5
H27 C17 H28 109.5
C16 C17 H29 109.5
H27 C17 H29 109.5
H28 C17 H29 109.5
C11 C8 C9 113.0(2)
C11 C8 P1 116.64(17)
C9 C8 P1 112.19(18)
C11 C8 H8 104.5
C9 C8 H8 104.5
P1 C8 H8 104.5
C22 C23 H33 109.5
C22 C23 H34 109.5
H33 C23 H34 109.5
C22 C23 H35 109.5
H33 C23 H35 109.5
H34 C23 H35 109.5
C12 C11 C8 112.0(2)
C12 C11 H14 109.2
C8 C11 H14 109.2
C12 C11 H15 109.2
C8 C11 H15 109.2
H14 C11 H15 107.9
N1 C18 C19 120.7(3)
N1 C18 C24 117.4(2)
C19 C18 C24 122.0(2)
C11 C12 H16 109.5
C11 C12 H17 109.5
H16 C12 H17 109.5
C11 C12 H18 109.5
H16 C12 H18 109.5
H17 C12 H18 109.5
C20 C21 C22 120.1(3)
C20 C21 H32 120.0
C22 C21 H32 120.0
C14 C15 H22 109.5
C14 C15 H23 109.5
H22 C15 H23 109.5
C14 C15 H24 109.5
H22 C15 H24 109.5
H23 C15 H24 109.5
C5 C4 C3 119.7(2)
C5 C4 H5 120.1
C3 C4 H5 120.1
C21 C20 C19 118.9(3)
C21 C20 H31 120.6
C19 C20 H31 120.6
C10 C9 C8 115.2(2)
C10 C9 H9 108.5
C8 C9 H9 108.5
C10 C9 H10 108.5
C8 C9 H10 108.5
H9 C9 H10 107.5
C20 C19 C18 119.8(3)
C20 C19 H30 120.1
C18 C19 H30 120.1
C18 C24 H36 109.5
C18 C24 H37 109.5
H36 C24 H37 109.5
C18 C24 H38 109.5
H36 C24 H38 109.5
H37 C24 H38 109.5
Pd1 C1 H1 109.5
Pd1 C1 H2 109.5
H1 C1 H2 109.5
Pd1 C1 H3 109.5
H1 C1 H3 109.5
H2 C1 H3 109.5
Cl1 C25 Cl2 111.53(15)
Cl1 C25 H39 109.3
Cl2 C25 H39 109.3
Cl1 C25 H40 109.3
Cl2 C25 H40 109.3
H39 C25 H40 108.0

loop_
_geom_bond_atom_site_label_1
_geom_bond_atom_site_label_2
_geom_bond_distance
Pd1 C1 2.041(3)
Pd1 N1 2.134(2)
Pd1 O1 2.1559(17)
Pd1 P1 2.2537(7)
P1 C2 1.845(3)
P1 C13 1.856(3)
P1 C8 1.857(3)
S1 O3 1.4450(19)
S1 O2 1.4537(19)
S1 O1 1.4830(18)
S1 C7 1.791(3)
C10 C9 1.530(4)
C10 H11 0.9800
C10 H12 0.9800
C10 H13 0.9800
C13 C14 1.538(3)
C13 C16 1.548(3)
C13 H19 1.0000
C7 C6 1.399(4)
C7 C2 1.409(4)
C2 C3 1.400(4)
C5 C4 1.380(4)
C5 C6 1.382(4)
C5 H6 0.9500
N1 C18 1.354(3)
N1 C22 1.355(3)
C22 C21 1.388(4)
C22 C23 1.491(4)
C6 H7 0.9500
C3 C4 1.397(4)
C3 H4 0.9500
C16 C17 1.518(4)
C16 H25 0.9900
C16 H26 0.9900
C14 C15 1.523(4)
C14 H20 0.9900
C14 H21 0.9900
C17 H27 0.9800
C17 H28 0.9800
C17 H29 0.9800
C8 C11 1.542(3)
C8 C9 1.543(3)
C8 H8 1.0000
C23 H33 0.9800
C23 H34 0.9800
C23 H35 0.9800
C11 C12 1.523(3)
C11 H14 0.9900
C11 H15 0.9900
C18 C19 1.392(4)
C18 C24 1.493(4)
C12 H16 0.9800
C12 H17 0.9800
C12 H18 0.9800
C21 C20 1.380(4)
C21 H32 0.9500
C15 H22 0.9800
C15 H23 0.9800
C15 H24 0.9800
C4 H5 0.9500
C20 C19 1.380(4)
C20 H31 0.9500
C9 H9 0.9900
C9 H10 0.9900
C19 H30 0.9500
C24 H36 0.9800
C24 H37 0.9800
C24 H38 0.9800
C1 H1 0.9800
C1 H2 0.9800
C1 H3 0.9800
Cl1 C25 1.765(3)
Cl2 C25 1.765(3)
C25 H39 0.9900
C25 H40 0.9900

loop_
_geom_torsion_atom_site_label_1
_geom_torsion_atom_site_label_2
_geom_torsion_atom_site_label_3
_geom_torsion_atom_site_label_4
_geom_torsion
C1 Pd1 P1 C2 168.52(11)
O1 Pd1 P1 C2 -11.54(10)
C1 Pd1 P1 C13 -73.12(12)
O1 Pd1 P1 C13 106.82(10)
C1 Pd1 P1 C8 46.85(12)
O1 Pd1 P1 C8 -133.22(10)
O3 S1 O1 Pd1 167.05(10)
O2 S1 O1 Pd1 37.27(14)
C7 S1 O1 Pd1 -78.22(13)
N1 Pd1 O1 S1 -122.55(11)
P1 Pd1 O1 S1 59.64(10)
C2 P1 C13 C14 175.40(18)
C8 P1 C13 C14 -74.52(19)
Pd1 P1 C13 C14 50.64(19)
C2 P1 C13 C16 47.3(2)
C8 P1 C13 C16 157.42(18)
Pd1 P1 C13 C16 -77.42(18)
O3 S1 C7 C6 -17.9(2)
O2 S1 C7 C6 104.7(2)
O1 S1 C7 C6 -135.15(19)
O3 S1 C7 C2 162.3(2)
O2 S1 C7 C2 -75.0(2)
O1 S1 C7 C2 45.1(2)
C6 C7 C2 C3 0.8(4)
S1 C7 C2 C3 -179.41(18)
C6 C7 C2 P1 -178.69(19)
S1 C7 C2 P1 1.1(3)
C13 P1 C2 C3 42.9(2)
C8 P1 C2 C3 -65.8(2)
Pd1 P1 C2 C3 168.30(16)
C13 P1 C2 C7 -137.6(2)
C8 P1 C2 C7 113.7(2)
Pd1 P1 C2 C7 -12.2(2)
C1 Pd1 N1 C18 -85.0(2)
O1 Pd1 N1 C18 94.84(19)
C1 Pd1 N1 C22 94.6(2)
O1 Pd1 N1 C22 -85.50(19)
C18 N1 C22 C21 -0.7(4)
Pd1 N1 C22 C21 179.62(19)
C18 N1 C22 C23 178.8(2)
Pd1 N1 C22 C23 -0.9(3)
C4 C5 C6 C7 -1.1(4)
C2 C7 C6 C5 0.5(4)
S1 C7 C6 C5 -179.3(2)
C7 C2 C3 C4 -1.5(4)
P1 C2 C3 C4 178.03(19)
C14 C13 C16 C17 -70.7(3)
P1 C13 C16 C17 56.6(3)
C16 C13 C14 C15 -73.3(3)
P1 C13 C14 C15 157.58(19)
C2 P1 C8 C11 51.2(2)
C13 P1 C8 C11 -56.4(2)
Pd1 P1 C8 C11 177.45(15)
C2 P1 C8 C9 -81.5(2)
C13 P1 C8 C9 170.92(18)
Pd1 P1 C8 C9 44.8(2)
C9 C8 C11 C12 -60.1(3)
P1 C8 C11 C12 167.68(18)
C22 N1 C18 C19 -1.6(4)
Pd1 N1 C18 C19 178.04(19)
C22 N1 C18 C24 177.5(2)
Pd1 N1 C18 C24 -2.8(3)
N1 C22 C21 C20 2.6(4)
C23 C22 C21 C20 -176.9(3)
C6 C5 C4 C3 0.4(4)
C2 C3 C4 C5 0.9(4)
C22 C21 C20 C19 -2.0(4)
C11 C8 C9 C10 -47.2(3)
P1 C8 C9 C10 87.2(2)
C21 C20 C19 C18 -0.3(4)
N1 C18 C19 C20 2.1(4)
C24 C18 C19 C20 -177.0(3)
